data_4349768
loop_
_publ_author_name
'Matesanz, Ana I.'
'Jimenez-Faraco, Eva'
'Ruiz, Mar\'ia C.'
'Balsa, Lucia M.'
'Navarro-Ranninger, Carmen'
'Le\'on, Ignacio E.'
'Quiroga, Adoracion G.'

_publ_section_title
;
 Mononuclear Pd(ii) and Pt(ii) complexes with an \a-N-heterocyclic
 thiosemicarbazone: cytotoxicity, solution behaviour and interaction
 versus proven models from biological media
;
_journal_issue 1
_journal_name_full 'Inorganic Chemistry Frontiers'
_journal_page_first 73
_journal_paper_doi 10.1039/C7QI00446J
_journal_volume 5
_journal_year 2018
_chemical_formula_sum 'C14 H16 Cl N4 O Pd0.5 S2'
_chemical_formula_weight 409.08
_chemical_name_common Pd(LH)2
_space_group_crystal_system monoclinic
_space_group_IT_number 14
_space_group_name_Hall '-P 2ybc'
_space_group_name_H-M_alt 'P 1 21/c 1'
_atom_sites_solution_hydrogens geom
_audit_update_record
;
2016-11-10 deposited with the CCDC.
2017-10-17 downloaded from the CCDC.
;
_cell_angle_alpha 90
_cell_angle_beta 94.995(10)
_cell_angle_gamma 90
_cell_formula_units_Z 4
_cell_length_a 14.627(4)
_cell_length_b 5.7150(18)
_cell_length_c 20.939(7)
_cell_measurement_reflns_used 5278
_cell_measurement_temperature 296.(2)
_cell_measurement_theta_max 21.9934
_cell_measurement_theta_min 2.4965
_cell_volume 1743.7(9)
_computing_cell_refinement 'SAINT V8.34A (Bruker AXS Inc., 2013)'
_computing_data_reduction 'SAINT V8.34A (Bruker AXS Inc., 2013)'
_computing_structure_refinement 'SHELXL-2014/7 (Sheldrick, 2014)'
_diffrn_ambient_temperature 296.(2)
_diffrn_detector_area_resol_mean 8.3333
_diffrn_measured_fraction_theta_full 0.999
_diffrn_measured_fraction_theta_max 0.999
_diffrn_measurement_device_type 'Bruker Kappa Apex II'
_diffrn_radiation_wavelength 0.71073
_diffrn_reflns_av_R_equivalents 0.0538
_diffrn_reflns_av_unetI/netI 0.0326
_diffrn_reflns_limit_h_max 17
_diffrn_reflns_limit_h_min -17
_diffrn_reflns_limit_k_max 6
_diffrn_reflns_limit_k_min -6
_diffrn_reflns_limit_l_max 25
_diffrn_reflns_limit_l_min -25
_diffrn_reflns_number 26868
_diffrn_reflns_theta_full 25.37
_diffrn_reflns_theta_max 25.37
_diffrn_reflns_theta_min 1.95
_exptl_absorpt_coefficient_mu 0.964
_exptl_absorpt_correction_T_max 0.95
_exptl_absorpt_correction_T_min 0.86
_exptl_absorpt_correction_type multi-scan
_exptl_absorpt_process_details sadabs
_exptl_crystal_colour orange
_exptl_crystal_density_diffrn 1.558
_exptl_crystal_density_method 'not measured'
_exptl_crystal_description needle
_exptl_crystal_F_000 832
_exptl_crystal_size_max 0.190
_exptl_crystal_size_mid 0.060
_exptl_crystal_size_min 0.050
_refine_diff_density_max 0.700
_refine_diff_density_min -0.665
_refine_ls_extinction_method none
_refine_ls_goodness_of_fit_ref 1.083
_refine_ls_hydrogen_treatment refxyz
_refine_ls_matrix_type full
_refine_ls_number_parameters 207
_refine_ls_number_reflns 3189
_refine_ls_number_restraints 0
_refine_ls_restrained_S_all 1.083
_refine_ls_R_factor_all 0.0682
_refine_ls_R_factor_gt 0.0403
_refine_ls_shift/su_max 0.000
_refine_ls_shift/su_mean 0.000
_refine_ls_structure_factor_coef Fsqd
_refine_ls_weighting_details 'w=1/[\s^2^(Fo^2^)+(0.0761P)^2^] where P=(Fo^2^+2Fc^2^)/3'
_refine_ls_weighting_scheme calc
_refine_ls_wR_factor_gt 0.1064
_refine_ls_wR_factor_ref 0.1297
_reflns_number_gt 2251
_reflns_number_total 3189
_reflns_threshold_expression 'I > 2\s(I)'
_cod_data_source_file c7qi00446j2.cif
_cod_data_source_block DocenciaInorganica01642
_cod_original_formula_sum 'C14 H16 Cl N4 O Pd0.50 S2'
_cod_database_code 4349768

loop_
_space_group_symop_operation_xyz
'x, y, z'
'-x, y+1/2, -z+1/2'
'-x, -y, -z'
'x, -y-1/2, z-1/2'

loop_
_atom_site_type_symbol
_atom_site_label
_atom_site_fract_x
_atom_site_fract_y
_atom_site_fract_z
_atom_site_U_iso_or_equiv
_atom_site_adp_type
_atom_site_calc_flag
_atom_site_refinement_flags_adp
_atom_site_refinement_flags_occupancy
_atom_site_refinement_flags_posn
_atom_site_occupancy
C C1 0.4391(3) 1.1616(8) 0.3988(2) 0.0594(11) Uani d . . . 1
H H1 0.3834 1.2344 0.4044 0.071 Uiso calc U . R 1
C C2 0.4337(3) 0.9777(8) 0.3524(2) 0.0588(11) Uani d . . . 1
C C3 0.3567(3) 0.8951(11) 0.3168(2) 0.0762(13) Uani d . . . 1
H H3 0.2979 0.9574 0.3161 0.091 Uiso calc U . R 1
C C4 0.3822(4) 0.7046(10) 0.2825(2) 0.0803(15) Uani d . . . 1
H H4 0.3437 0.615 0.2545 0.096 Uiso calc U . R 1
C C5 0.4740(4) 0.6700(8) 0.2968(2) 0.0751(14) Uani d . . . 1
H H5 0.5092 0.5525 0.2804 0.09 Uiso calc U . R 1
C C6 0.6611(3) 1.2155(7) 0.46275(18) 0.0483(9) Uani d . . . 1
C C7 0.7776(3) 0.9927(7) 0.4088(2) 0.0500(10) Uani d . . . 1
C C8 0.7332(3) 0.7854(7) 0.39172(19) 0.0529(10) Uani d . . . 1
H H8 0.6807 0.7425 0.4109 0.063 Uiso calc U . R 1
C C9 0.7669(3) 0.6417(8) 0.3461(2) 0.0569(11) Uani d . . . 1
H H9 0.7368 0.5032 0.3339 0.068 Uiso calc U . R 1
C C10 0.8450(3) 0.7057(8) 0.31894(19) 0.0558(11) Uani d . . . 1
C C11 0.8903(3) 0.9076(9) 0.3361(2) 0.0633(11) Uani d . . . 1
H H11 0.9437 0.9471 0.3177 0.076 Uiso calc U . R 1
C C12 0.8563(3) 1.0529(8) 0.3811(2) 0.0621(12) Uani d . . . 1
H H12 0.8866 1.1916 0.3926 0.075 Uiso calc U . R 1
C C13 0.8922(4) 0.7590(10) 0.5501(3) 0.108(2) Uani d . . . 1
H H13A 0.925 0.8154 0.5154 0.162 Uiso calc U . R 1
H H13B 0.8966 0.8716 0.5843 0.162 Uiso calc U . R 1
H H13C 0.8289 0.7357 0.5353 0.162 Uiso calc U . R 1
C C14 0.8670(5) 0.4479(12) 0.6393(3) 0.108(2) Uani d . . . 1
H H14A 0.8041 0.4532 0.6219 0.162 Uiso calc U . R 1
H H14B 0.8774 0.5667 0.6716 0.162 Uiso calc U . R 1
H H14C 0.88 0.2971 0.6581 0.162 Uiso calc U . R 1
Cl Cl1 0.88964(11) 0.5218(2) 0.26268(7) 0.0850(4) Uani d . . . 1
N N1 0.5082(2) 1.2433(6) 0.43421(14) 0.0478(8) Uani d . . . 1
N N2 0.5938(2) 1.1415(6) 0.42365(15) 0.0508(8) Uani d . . . 1
N N3 0.5043(2) 0.8357(6) 0.33876(16) 0.0607(9) Uani d . . . 1
H H3N 0.5602 0.8503 0.3547 0.073 Uiso calc U . R 1
N N4 0.7481(2) 1.1417(6) 0.45659(16) 0.0583(9) Uani d . . . 1
H H4N 0.7897 1.1912 0.4849 0.07 Uiso calc U . R 1
O O1 0.9113(2) 0.3223(6) 0.52736(18) 0.0903(11) Uani d . . . 1
Pd Pd1 0.5 1.5 0.5 0.04589(19) Uani d . P S 1
S S1 0.65102(8) 1.4163(2) 0.52398(6) 0.0639(3) Uani d . . . 1
S S2 0.93938(9) 0.4971(2) 0.57771(7) 0.0699(4) Uani d . . . 1

loop_
_atom_site_aniso_label
_atom_site_aniso_U_11
_atom_site_aniso_U_22
_atom_site_aniso_U_33
_atom_site_aniso_U_12
_atom_site_aniso_U_13
_atom_site_aniso_U_23
C1 0.059(3) 0.066(3) 0.055(3) 0.006(2) 0.017(2) -0.012(2)
C2 0.068(3) 0.063(3) 0.047(2) -0.001(2) 0.012(2) -0.003(2)
C3 0.067(3) 0.089(4) 0.074(3) -0.007(3) 0.011(2) -0.017(3)
C4 0.095(4) 0.073(4) 0.072(3) -0.025(3) 0.007(3) -0.017(3)
C5 0.105(4) 0.059(3) 0.063(3) 0.004(3) 0.013(3) -0.012(3)
C6 0.057(2) 0.046(2) 0.044(2) 0.0100(18) 0.0144(18) 0.0014(18)
C7 0.053(2) 0.050(3) 0.047(2) 0.0113(19) 0.0058(18) 0.001(2)
C8 0.057(2) 0.051(3) 0.053(3) 0.010(2) 0.0142(19) 0.003(2)
C9 0.067(3) 0.046(3) 0.057(3) 0.010(2) 0.003(2) -0.004(2)
C10 0.062(2) 0.062(3) 0.045(2) 0.021(2) 0.0123(19) -0.003(2)
C11 0.063(3) 0.064(3) 0.066(3) 0.013(2) 0.023(2) -0.001(3)
C12 0.058(3) 0.058(3) 0.071(3) 0.000(2) 0.012(2) -0.006(2)
C13 0.122(5) 0.085(4) 0.114(5) 0.015(4) -0.001(4) 0.015(4)
C14 0.127(5) 0.125(6) 0.070(4) -0.022(4) -0.002(4) 0.011(4)
Cl1 0.1013(10) 0.0878(10) 0.0690(8) 0.0252(7) 0.0251(7) -0.0216(7)
N1 0.0509(18) 0.055(2) 0.0391(18) 0.0068(15) 0.0101(14) -0.0063(15)
N2 0.0542(19) 0.053(2) 0.0462(19) 0.0092(16) 0.0116(15) -0.0072(17)
N3 0.071(2) 0.060(2) 0.052(2) 0.0083(19) 0.0065(17) -0.0046(19)
N4 0.0541(19) 0.065(3) 0.056(2) 0.0110(17) 0.0044(16) -0.0153(19)
O1 0.093(2) 0.079(3) 0.098(3) -0.0102(19) -0.0001(19) -0.028(2)
Pd1 0.0520(3) 0.0512(3) 0.0364(3) 0.00650(19) 0.01429(18) -0.00293(19)
S1 0.0584(6) 0.0790(8) 0.0547(7) 0.0135(6) 0.0069(5) -0.0211(6)
S2 0.0756(8) 0.0581(8) 0.0725(8) -0.0042(6) -0.0129(6) 0.0015(6)

loop_
_atom_type_symbol
_atom_type_description
_atom_type_scat_dispersion_real
_atom_type_scat_dispersion_imag
_atom_type_scat_source
C C 0.0033 0.0016 'International Tables Vol C Tables 4.2.6.8 and 6.1.1.4'
H H 0.0000 0.0000 'International Tables Vol C Tables 4.2.6.8 and 6.1.1.4'
N N 0.0061 0.0033 'International Tables Vol C Tables 4.2.6.8 and 6.1.1.4'
S S 0.1246 0.1234 'International Tables Vol C Tables 4.2.6.8 and 6.1.1.4'
Cl Cl 0.1484 0.1585 'International Tables Vol C Tables 4.2.6.8 and 6.1.1.4'
Pd Pd -0.9988 1.0072 'International Tables Vol C Tables 4.2.6.8 and 6.1.1.4'
O O 0.0106 0.0060 'International Tables Vol C Tables 4.2.6.8 and 6.1.1.4'

loop_
_geom_angle_atom_site_label_1
_geom_angle_atom_site_label_2
_geom_angle_atom_site_label_3
_geom_angle_site_symmetry_1
_geom_angle_site_symmetry_3
_geom_angle
N1 C1 C2 . . 130.7(4)
N3 C2 C3 . . 106.3(4)
N3 C2 C1 . . 125.6(4)
C3 C2 C1 . . 127.9(4)
C2 C3 C4 . . 108.0(5)
C5 C4 C3 . . 107.8(4)
N3 C5 C4 . . 107.8(4)
N2 C6 N4 . . 120.4(3)
N2 C6 S1 . . 125.0(3)
N4 C6 S1 . . 114.6(3)
C12 C7 C8 . . 119.7(4)
C12 C7 N4 . . 117.8(4)
C8 C7 N4 . . 122.4(4)
C7 C8 C9 . . 120.0(4)
C10 C9 C8 . . 119.2(4)
C11 C10 C9 . . 121.4(4)
C11 C10 Cl1 . . 119.1(3)
C9 C10 Cl1 . . 119.6(4)
C10 C11 C12 . . 119.6(4)
C7 C12 C11 . . 120.1(4)
C1 N1 N2 . . 115.0(3)
C1 N1 Pd1 . . 124.4(3)
N2 N1 Pd1 . . 120.7(2)
C6 N2 N1 . . 113.7(3)
C5 N3 C2 . . 110.1(4)
C6 N4 C7 . . 127.0(3)
N1 Pd1 N1 3_686 . 180.0
N1 Pd1 S1 3_686 . 96.67(9)
N1 Pd1 S1 . . 83.33(9)
N1 Pd1 S1 3_686 3_686 83.33(9)
N1 Pd1 S1 . 3_686 96.67(9)
S1 Pd1 S1 . 3_686 180.0
C6 S1 Pd1 . . 96.87(14)
O1 S2 C13 . . 105.5(3)
O1 S2 C14 . . 105.4(3)
C13 S2 C14 . . 97.8(3)

loop_
_geom_bond_atom_site_label_1
_geom_bond_atom_site_label_2
_geom_bond_site_symmetry_2
_geom_bond_distance
C1 N1 . 1.288(5)
C1 C2 . 1.428(6)
C2 N3 . 1.364(5)
C2 C3 . 1.378(6)
C3 C4 . 1.374(7)
C4 C5 . 1.364(7)
C5 N3 . 1.340(5)
C6 N2 . 1.296(5)
C6 N4 . 1.357(5)
C6 S1 . 1.736(4)
C7 C12 . 1.378(6)
C7 C8 . 1.383(5)
C7 N4 . 1.410(5)
C8 C9 . 1.383(5)
C9 C10 . 1.369(6)
C10 C11 . 1.363(6)
C10 Cl1 . 1.747(4)
C11 C12 . 1.380(6)
C13 S2 . 1.727(6)
C14 S2 . 1.761(7)
N1 N2 . 1.415(4)
N1 Pd1 . 2.023(3)
O1 S2 . 1.484(3)
Pd1 N1 3_686 2.023(3)
Pd1 S1 . 2.2731(12)
Pd1 S1 3_686 2.2731(12)
